data_7719475
loop_
_publ_author_name
'Price, Jeffrey S.'
'Emslie, David J. H.'

_publ_section_title
;
 Manganese germylene hydride complexes: reactivity with carbon dioxide,
 benzophenone, and diisopropylcarbodiimide.
;
_journal_issue 39
_journal_name_full 'Dalton transactions (Cambridge, England : 2003)'
_journal_page_first 14821
_journal_page_last 14837
_journal_paper_doi 10.1039/d5dt01701g
_journal_volume 54
_journal_year 2025
_chemical_formula_moiety 'C31 H57 Ge Mn N2 P4'
_chemical_formula_sum 'C31 H57 Ge Mn N2 P4'
_chemical_formula_weight 709.19
_space_group_crystal_system monoclinic
_space_group_IT_number 14
_space_group_name_Hall '-P 2ybc'
_space_group_name_H-M_alt 'P 1 21/c 1'
_atom_sites_solution_hydrogens geom
_atom_sites_solution_primary dual
_audit_creation_date 2024-10-09
_audit_creation_method
;
Olex2 1.5
(compiled 2024.02.16 svn.r378c4104 for OlexSys, GUI svn.r6928)
;
_audit_update_record
;
2025-07-16 deposited with the CCDC.	2025-09-02 downloaded from the CCDC.
;
_cell_angle_alpha 90
_cell_angle_beta 118.09(3)
_cell_angle_gamma 90
_cell_formula_units_Z 8
_cell_length_a 25.006(16)
_cell_length_b 13.575(5)
_cell_length_c 23.674(8)
_cell_measurement_reflns_used 2310
_cell_measurement_temperature 100
_cell_measurement_theta_max 20.80
_cell_measurement_theta_min 2.21
_cell_volume 7090(6)
_computing_cell_refinement 'SAINT V8.40B (?, 2016)'
_computing_data_reduction 'SAINT V8.40B (?, 2016)'
_computing_molecular_graphics 'Olex2 1.5 (Dolomanov et al., 2009)'
_computing_publication_material 'Olex2 1.5 (Dolomanov et al., 2009)'
_computing_structure_refinement 'SHELXL 2018/3 (Sheldrick, 2015)'
_computing_structure_solution 'SHELXT  (Sheldrick, 2015)'
_diffrn_ambient_temperature 100
_diffrn_measured_fraction_theta_full 0.999
_diffrn_measured_fraction_theta_max 0.995
_diffrn_measurement_details
;
424 frames, detector distance = 110.0 mm
;
_diffrn_measurement_device '2-circle goniometer'
_diffrn_measurement_device_type 'STOE IPDS II'
_diffrn_measurement_method 'rotation method'
_diffrn_radiation_collimation '0.5 mm diameter, monocapillary'
_diffrn_radiation_monochromator 'plane graphite'
_diffrn_radiation_type MoK\a
_diffrn_radiation_wavelength 0.71073
_diffrn_reflns_av_R_equivalents 0.1330
_diffrn_reflns_av_unetI/netI 0.1598
_diffrn_reflns_Laue_measured_fraction_full 0.999
_diffrn_reflns_Laue_measured_fraction_max 0.995
_diffrn_reflns_limit_h_max 33
_diffrn_reflns_limit_h_min -33
_diffrn_reflns_limit_k_max 18
_diffrn_reflns_limit_k_min -18
_diffrn_reflns_limit_l_max 31
_diffrn_reflns_limit_l_min -28
_diffrn_reflns_number 74247
_diffrn_reflns_point_group_measured_fraction_full 0.999
_diffrn_reflns_point_group_measured_fraction_max 0.995
_diffrn_reflns_theta_full 25.242
_diffrn_reflns_theta_max 28.369
_diffrn_reflns_theta_min 1.500
_diffrn_source_current 40.0
_diffrn_source_power 2.0
_diffrn_source_voltage 50.0
_diffrn_standards_number 0
_exptl_absorpt_coefficient_mu 1.407
_exptl_absorpt_correction_T_max 0.7457
_exptl_absorpt_correction_T_min 0.5771
_exptl_absorpt_correction_type multi-scan
_exptl_absorpt_process_details
;
SADABS-2016/2 (Bruker,2016/2) was used for absorption correction.
wR2(int) was 0.0851 before and 0.0680 after correction.
The Ratio of minimum to maximum transmission is 0.7739.
The \l/2 correction factor is Not present.
;
_exptl_crystal_colour red
_exptl_crystal_colour_primary red
_exptl_crystal_density_diffrn 1.329
_exptl_crystal_description block
_exptl_crystal_F_000 2992
_exptl_crystal_size_max 0.4
_exptl_crystal_size_mid 0.2
_exptl_crystal_size_min 0.2
_refine_diff_density_max 2.199
_refine_diff_density_min -1.212
_refine_diff_density_rms 0.188
_refine_ls_extinction_coef 0.0120(6)
_refine_ls_extinction_expression Fc^*^=kFc[1+0.001xFc^2^\l^3^/sin(2\q)]^-1/4^
_refine_ls_extinction_method 'SHELXL-2018/3 (Sheldrick 2018)'
_refine_ls_goodness_of_fit_ref 1.026
_refine_ls_hydrogen_treatment constr
_refine_ls_matrix_type full
_refine_ls_number_parameters 729
_refine_ls_number_reflns 17647
_refine_ls_number_restraints 0
_refine_ls_restrained_S_all 1.026
_refine_ls_R_factor_all 0.0978
_refine_ls_R_factor_gt 0.0740
_refine_ls_shift/su_max 0.001
_refine_ls_shift/su_mean 0.000
_refine_ls_structure_factor_coef Fsqd
_refine_ls_weighting_details 'w=1/[\s^2^(Fo^2^)+(0.0402P)^2^] where P=(Fo^2^+2Fc^2^)/3'
_refine_ls_weighting_scheme calc
_refine_ls_wR_factor_gt 0.1650
_refine_ls_wR_factor_ref 0.1810
_reflns_Friedel_coverage 0.000
_reflns_number_gt 13427
_reflns_number_total 17647
_reflns_threshold_expression 'I > 2\s(I)'
_cod_data_source_file d5dt01701g3.cif
_cod_data_source_block MnGePh2_CDI
_cod_depositor_comments 'Adding full bibliography for 7719468--7719476.cif.'
_cod_database_code 7719475
_shelx_shelxl_version_number 2018/3
_shelx_space_group_comment
;
The symmetry employed for this shelxl refinement is uniquely defined
by the following loop, which should always be used as a source of
symmetry information in preference to the above space-group names.
They are only intended as comments.
;
_shelx_estimated_absorpt_t_max 0.766
_shelx_estimated_absorpt_t_min 0.603
_olex2_refinement_description
;
1. Twinned data refinement
 Scales: 0.5950(11)
 0.4050(11)
2. Fixed Uiso
 At 1.2 times of:
  All C(H) groups, All C(H,H) groups
 At 1.5 times of:
  All C(H,H,H) groups
3.a Ternary CH refined with riding coordinates:
 C14(H14), C17(H17), C14A(H14A), C17A(H17A)
3.b Secondary CH2 refined with riding coordinates:
 C22(H22A,H22B), C23(H23A,H23B), C28(H28A,H28B), C29(H29A,H29B), C22A(H22C,
 H22D), C23A(H23C,H23D), C28A(H28C,H28D), C29A(H29C,H29D)
3.c Aromatic/amide H refined with riding coordinates:
 C2(H2), C3(H3), C4(H4), C5(H5), C6(H6), C8(H8), C9(H9), C10(H10), C11(H11),
 C12(H12), C13(H13), C2A(H2A), C3A(H3A), C4A(H4A), C5A(H5A), C6A(H6A), C8A(H8A),
  C9A(H9A), C10A(H10A), C11A(H11A), C12A(H12A), C13A(H13A)
3.d Idealised Me refined as rotating group:
 C15(H15A,H15B,H15C), C16(H16A,H16B,H16C), C18(H18A,H18B,H18C), C19(H19A,H19B,
 H19C), C20(H20A,H20B,H20C), C21(H21A,H21B,H21C), C24(H24A,H24B,H24C), C25(H25A,
 H25B,H25C), C26(H26A,H26B,H26C), C27(H27A,H27B,H27C), C30(H30A,H30B,H30C),
 C31(H31A,H31B,H31C), C15A(H15D,H15E,H15F), C16A(H16D,H16E,H16F), C18A(H18D,
 H18E,H18F), C19A(H19D,H19E,H19F), C20A(H20D,H20E,H20F), C21A(H21D,H21E,H21F),
 C24A(H24D,H24E,H24F), C25A(H25D,H25E,H25F), C26A(H26D,H26E,H26F), C27A(H27D,
 H27E,H27F), C30A(H30D,H30E,H30F), C31A(H31D,H31E,H31F)
;
_olex2_submission_special_instructions 'No special instructions were received'

loop_
_space_group_symop_operation_xyz
'x, y, z'
'-x, y+1/2, -z+1/2'
'-x, -y, -z'
'x, -y-1/2, z-1/2'

loop_
_atom_site_label
_atom_site_type_symbol
_atom_site_fract_x
_atom_site_fract_y
_atom_site_fract_z
_atom_site_U_iso_or_equiv
_atom_site_adp_type
_atom_site_occupancy
_atom_site_site_symmetry_order
_atom_site_calc_flag
_atom_site_refinement_flags_posn
_atom_site_refinement_flags_adp
_atom_site_refinement_flags_occupancy
_atom_site_disorder_assembly
_atom_site_disorder_group
Ge1 Ge 0.88441(3) 0.88531(4) 0.61452(3) 0.02567(16) Uani 1 1 d . . . . .
Mn1 Mn 0.85074(4) 0.74501(5) 0.53986(4) 0.0246(2) Uani 1 1 d . . . . .
P1 P 0.83364(8) 0.83511(10) 0.45358(7) 0.0298(3) Uani 1 1 d . . . . .
N1 N 0.9662(2) 0.8944(3) 0.6248(2) 0.0255(10) Uani 1 1 d . . . . .
C1 C 0.9052(3) 0.8835(4) 0.7074(3) 0.0303(13) Uani 1 1 d . . . . .
P2 P 0.75515(8) 0.77785(10) 0.51490(8) 0.0338(4) Uani 1 1 d . . . . .
N2 N 0.9449(3) 0.7555(3) 0.5596(2) 0.0276(11) Uani 1 1 d . . . . .
C2 C 0.9632(3) 0.8604(4) 0.7557(3) 0.0323(13) Uani 1 1 d . . . . .
H2 H 0.994087 0.845040 0.744490 0.039 Uiso 1 1 calc R U . . .
P3 P 0.87230(8) 0.64686(9) 0.62437(7) 0.0287(3) Uani 1 1 d . . . . .
C3 C 0.9768(3) 0.8592(4) 0.8198(3) 0.0373(15) Uani 1 1 d . . . . .
H3 H 1.016635 0.843154 0.851697 0.045 Uiso 1 1 calc R U . . .
P4 P 0.82180(8) 0.60271(9) 0.48391(8) 0.0318(4) Uani 1 1 d . . . . .
C4 C 0.9321(4) 0.8817(4) 0.8377(3) 0.0386(16) Uani 1 1 d . . . . .
H4 H 0.941285 0.880195 0.881446 0.046 Uiso 1 1 calc R U . . .
C5 C 0.8747(4) 0.9058(4) 0.7911(3) 0.0380(15) Uani 1 1 d . . . . .
H5 H 0.844092 0.922172 0.802516 0.046 Uiso 1 1 calc R U . . .
C6 C 0.8617(3) 0.9061(4) 0.7272(3) 0.0339(14) Uani 1 1 d . . . . .
H6 H 0.821713 0.922198 0.695609 0.041 Uiso 1 1 calc R U . . .
C7 C 0.8625(3) 1.0308(4) 0.6041(3) 0.0307(13) Uani 1 1 d . . . . .
C8 C 0.8906(3) 1.0965(4) 0.6556(3) 0.0370(15) Uani 1 1 d . . . . .
H8 H 0.917042 1.071254 0.696910 0.044 Uiso 1 1 calc R U . . .
C9 C 0.8809(3) 1.1974(4) 0.6478(3) 0.0397(15) Uani 1 1 d . . . . .
H9 H 0.901320 1.239950 0.683484 0.048 Uiso 1 1 calc R U . . .
C10 C 0.8420(4) 1.2364(4) 0.5890(4) 0.050(2) Uani 1 1 d . . . . .
H10 H 0.835906 1.305563 0.583655 0.060 Uiso 1 1 calc R U . . .
C11 C 0.8117(4) 1.1729(4) 0.5374(4) 0.0453(17) Uani 1 1 d . . . . .
H11 H 0.783862 1.198280 0.496605 0.054 Uiso 1 1 calc R U . . .
C12 C 0.8225(3) 1.0721(4) 0.5458(3) 0.0389(15) Uani 1 1 d . . . . .
H12 H 0.801587 1.029767 0.510027 0.047 Uiso 1 1 calc R U . . .
C13 C 0.9813(3) 0.8250(4) 0.5942(3) 0.0282(13) Uani 1 1 d . . . . .
H13 H 1.020905 0.827038 0.598099 0.034 Uiso 1 1 calc R U . . .
C14 C 1.0092(3) 0.9758(4) 0.6566(3) 0.0325(14) Uani 1 1 d . . . . .
H14 H 0.997662 1.006316 0.687755 0.039 Uiso 1 1 calc R U . . .
C15 C 1.0048(3) 1.0567(4) 0.6095(3) 0.0389(15) Uani 1 1 d . . . . .
H15A H 1.018127 1.030581 0.579592 0.058 Uiso 1 1 calc R U . . .
H15B H 1.030773 1.112211 0.633206 0.058 Uiso 1 1 calc R U . . .
H15C H 0.962718 1.079230 0.585582 0.058 Uiso 1 1 calc R U . . .
C16 C 1.0744(3) 0.9415(4) 0.6946(3) 0.0398(15) Uani 1 1 d . . . . .
H16A H 1.076180 0.884188 0.720551 0.060 Uiso 1 1 calc R U . . .
H16B H 1.099095 0.994854 0.722637 0.060 Uiso 1 1 calc R U . . .
H16C H 1.090093 0.923400 0.665053 0.060 Uiso 1 1 calc R U . . .
C17 C 0.9734(3) 0.6871(4) 0.5319(3) 0.0325(13) Uani 1 1 d . . . . .
H17 H 0.939445 0.655785 0.493594 0.039 Uiso 1 1 calc R U . . .
C18 C 1.0158(3) 0.7349(4) 0.5088(3) 0.0373(15) Uani 1 1 d . . . . .
H18A H 0.995855 0.792735 0.482452 0.056 Uiso 1 1 calc R U . . .
H18B H 1.024738 0.687172 0.483360 0.056 Uiso 1 1 calc R U . . .
H18C H 1.053624 0.755181 0.545933 0.056 Uiso 1 1 calc R U . . .
C19 C 1.0071(3) 0.6038(4) 0.5789(3) 0.0386(15) Uani 1 1 d . . . . .
H19A H 1.041003 0.631284 0.617396 0.058 Uiso 1 1 calc R U . . .
H19B H 1.022618 0.556964 0.558657 0.058 Uiso 1 1 calc R U . . .
H19C H 0.979264 0.569806 0.590792 0.058 Uiso 1 1 calc R U . . .
C20 C 0.8799(3) 0.9444(4) 0.4588(3) 0.0367(14) Uani 1 1 d . . . . .
H20A H 0.877765 0.992200 0.488702 0.055 Uiso 1 1 calc R U . . .
H20B H 0.864370 0.974657 0.416372 0.055 Uiso 1 1 calc R U . . .
H20C H 0.922157 0.924401 0.474078 0.055 Uiso 1 1 calc R U . . .
C21 C 0.8398(4) 0.7788(5) 0.3857(3) 0.0469(18) Uani 1 1 d . . . . .
H21A H 0.881396 0.755803 0.400345 0.070 Uiso 1 1 calc R U . . .
H21B H 0.829393 0.827810 0.351763 0.070 Uiso 1 1 calc R U . . .
H21C H 0.811838 0.722866 0.369123 0.070 Uiso 1 1 calc R U . . .
C22 C 0.7557(3) 0.8864(4) 0.4123(3) 0.0341(14) Uani 1 1 d . . . . .
H22A H 0.756831 0.957160 0.422938 0.041 Uiso 1 1 calc R U . . .
H22B H 0.739531 0.880518 0.365441 0.041 Uiso 1 1 calc R U . . .
C23 C 0.7139(3) 0.8315(5) 0.4327(3) 0.0429(16) Uani 1 1 d . . . . .
H23A H 0.692992 0.777907 0.401697 0.051 Uiso 1 1 calc R U . . .
H23B H 0.682585 0.877701 0.431102 0.051 Uiso 1 1 calc R U . . .
C24 C 0.7350(3) 0.8678(4) 0.5608(3) 0.0383(15) Uani 1 1 d . . . . .
H24A H 0.690855 0.873795 0.541209 0.057 Uiso 1 1 calc R U . . .
H24B H 0.752695 0.932064 0.560459 0.057 Uiso 1 1 calc R U . . .
H24C H 0.750979 0.844943 0.605117 0.057 Uiso 1 1 calc R U . . .
C25 C 0.6951(3) 0.6910(4) 0.5071(3) 0.0415(16) Uani 1 1 d . . . . .
H25A H 0.694423 0.634537 0.480986 0.062 Uiso 1 1 calc R U . . .
H25B H 0.655738 0.724356 0.486595 0.062 Uiso 1 1 calc R U . . .
H25C H 0.703348 0.667967 0.549711 0.062 Uiso 1 1 calc R U . . .
C26 C 0.9493(3) 0.6384(4) 0.6927(3) 0.0327(14) Uani 1 1 d . . . . .
H26A H 0.978932 0.660743 0.679402 0.049 Uiso 1 1 calc R U . . .
H26B H 0.957906 0.569866 0.707289 0.049 Uiso 1 1 calc R U . . .
H26C H 0.951970 0.680024 0.727768 0.049 Uiso 1 1 calc R U . . .
C27 C 0.8262(3) 0.6556(4) 0.6674(3) 0.0367(15) Uani 1 1 d . . . . .
H27A H 0.835934 0.717074 0.691991 0.055 Uiso 1 1 calc R U . . .
H27B H 0.835515 0.599493 0.696642 0.055 Uiso 1 1 calc R U . . .
H27C H 0.783027 0.654783 0.636306 0.055 Uiso 1 1 calc R U . . .
C28 C 0.8599(3) 0.5146(4) 0.6020(3) 0.0390(15) Uani 1 1 d . . . . .
H28A H 0.896990 0.485410 0.603932 0.047 Uiso 1 1 calc R U . . .
H28B H 0.849594 0.478018 0.631766 0.047 Uiso 1 1 calc R U . . .
C29 C 0.8073(3) 0.5093(4) 0.5336(3) 0.0422(17) Uani 1 1 d . . . . .
H29A H 0.768504 0.523643 0.533495 0.051 Uiso 1 1 calc R U . . .
H29B H 0.804901 0.442446 0.515740 0.051 Uiso 1 1 calc R U . . .
C30 C 0.8668(3) 0.5192(4) 0.4595(3) 0.0385(15) Uani 1 1 d . . . . .
H30A H 0.873634 0.551494 0.426366 0.058 Uiso 1 1 calc R U . . .
H30B H 0.844479 0.457691 0.442498 0.058 Uiso 1 1 calc R U . . .
H30C H 0.905927 0.504831 0.496719 0.058 Uiso 1 1 calc R U . . .
C31 C 0.7521(4) 0.5874(5) 0.4082(4) 0.0503(19) Uani 1 1 d . . . . .
H31A H 0.720022 0.628433 0.408451 0.075 Uiso 1 1 calc R U . . .
H31B H 0.739623 0.518119 0.402880 0.075 Uiso 1 1 calc R U . . .
H31C H 0.759443 0.607356 0.372610 0.075 Uiso 1 1 calc R U . . .
Ge1A Ge 0.38986(3) 0.59718(4) 0.27427(3) 0.02597(16) Uani 1 1 d . . . . .
Mn1A Mn 0.35777(4) 0.73570(5) 0.31811(4) 0.0255(2) Uani 1 1 d . . . . .
P1A P 0.34509(8) 0.64594(10) 0.39061(7) 0.0311(4) Uani 1 1 d . . . . .
N1A N 0.4721(2) 0.5862(3) 0.3414(2) 0.0272(10) Uani 1 1 d . . . . .
C1A C 0.4099(3) 0.6005(3) 0.2007(3) 0.0292(13) Uani 1 1 d . . . . .
P2A P 0.26179(8) 0.70093(10) 0.25327(8) 0.0339(4) Uani 1 1 d . . . . .
N2A N 0.4521(2) 0.7268(3) 0.3877(2) 0.0271(11) Uani 1 1 d . . . . .
C2A C 0.4679(3) 0.6281(4) 0.2091(3) 0.0304(13) Uani 1 1 d . . . . .
H2A H 0.498984 0.642530 0.251038 0.036 Uiso 1 1 calc R U . . .
P3A P 0.37500(8) 0.83436(10) 0.25230(7) 0.0305(4) Uani 1 1 d . . . . .
C3A C 0.4811(3) 0.6350(4) 0.1580(3) 0.0346(14) Uani 1 1 d . . . . .
H3A H 0.520277 0.654649 0.165119 0.042 Uiso 1 1 calc R U . . .
P4A P 0.33001(8) 0.87633(9) 0.34775(7) 0.0304(4) Uani 1 1 d . . . . .
C4A C 0.4363(3) 0.6129(4) 0.0970(3) 0.0344(15) Uani 1 1 d . . . . .
H4A H 0.444463 0.617574 0.061750 0.041 Uiso 1 1 calc R U . . .
C5A C 0.3798(3) 0.5840(4) 0.0874(3) 0.0359(15) Uani 1 1 d . . . . .
H5A H 0.349162 0.568095 0.045476 0.043 Uiso 1 1 calc R U . . .
C6A C 0.3671(3) 0.5778(4) 0.1393(3) 0.0339(14) Uani 1 1 d . . . . .
H6A H 0.327901 0.557472 0.131642 0.041 Uiso 1 1 calc R U . . .
C7A C 0.3639(3) 0.4533(3) 0.2621(3) 0.0306(13) Uani 1 1 d . . . . .
C8A C 0.3216(3) 0.4182(4) 0.2797(3) 0.0320(13) Uani 1 1 d . . . . .
H8A H 0.303418 0.463224 0.296285 0.038 Uiso 1 1 calc R U . . .
C9A C 0.3050(4) 0.3194(4) 0.2738(3) 0.0411(16) Uani 1 1 d . . . . .
H9A H 0.274454 0.298046 0.284116 0.049 Uiso 1 1 calc R U . . .
C10A C 0.3339(4) 0.2518(4) 0.2525(3) 0.0414(17) Uani 1 1 d . . . . .
H10A H 0.324890 0.183556 0.250575 0.050 Uiso 1 1 calc R U . . .
C11A C 0.3757(3) 0.2853(4) 0.2342(3) 0.0395(16) Uani 1 1 d . . . . .
H11A H 0.394853 0.239710 0.219049 0.047 Uiso 1 1 calc R U . . .
C12A C 0.3900(3) 0.3851(3) 0.2378(3) 0.0313(13) Uani 1 1 d . . . . .
H12A H 0.417748 0.407185 0.223569 0.038 Uiso 1 1 calc R U . . .
C13A C 0.4885(3) 0.6565(3) 0.3877(3) 0.0277(12) Uani 1 1 d . . . . .
H13A H 0.528658 0.654809 0.422155 0.033 Uiso 1 1 calc R U . . .
C14A C 0.5151(3) 0.5074(4) 0.3490(3) 0.0288(12) Uani 1 1 d . . . . .
H14A H 0.502286 0.480011 0.305293 0.035 Uiso 1 1 calc R U . . .
C15A C 0.5801(3) 0.5413(5) 0.3744(3) 0.0426(16) Uani 1 1 d . . . . .
H15D H 0.581068 0.601040 0.351711 0.064 Uiso 1 1 calc R U . . .
H15E H 0.603702 0.489335 0.367641 0.064 Uiso 1 1 calc R U . . .
H15F H 0.597515 0.555322 0.420283 0.064 Uiso 1 1 calc R U . . .
C16A C 0.5107(4) 0.4224(4) 0.3895(3) 0.0405(16) Uani 1 1 d . . . . .
H16D H 0.522313 0.446126 0.432819 0.061 Uiso 1 1 calc R U . . .
H16E H 0.537934 0.369075 0.391541 0.061 Uiso 1 1 calc R U . . .
H16F H 0.468906 0.397871 0.369833 0.061 Uiso 1 1 calc R U . . .
C17A C 0.4831(3) 0.7954(4) 0.4427(3) 0.0304(13) Uani 1 1 d . . . . .
H17A H 0.450433 0.829041 0.448599 0.036 Uiso 1 1 calc R U . . .
C18A C 0.5171(3) 0.8764(4) 0.4274(3) 0.0381(15) Uani 1 1 d . . . . .
H18D H 0.549156 0.846554 0.420378 0.057 Uiso 1 1 calc R U . . .
H18E H 0.535113 0.922640 0.463342 0.057 Uiso 1 1 calc R U . . .
H18F H 0.488708 0.911662 0.388692 0.057 Uiso 1 1 calc R U . . .
C19A C 0.5252(3) 0.7478(4) 0.5065(3) 0.0363(15) Uani 1 1 d . . . . .
H19D H 0.505422 0.689650 0.512999 0.054 Uiso 1 1 calc R U . . .
H19E H 0.534380 0.795020 0.541207 0.054 Uiso 1 1 calc R U . . .
H19F H 0.562842 0.727873 0.506538 0.054 Uiso 1 1 calc R U . . .
C20A C 0.3584(4) 0.7001(4) 0.4676(3) 0.0396(16) Uani 1 1 d . . . . .
H20D H 0.401506 0.716273 0.493086 0.059 Uiso 1 1 calc R U . . .
H20E H 0.346715 0.652656 0.490977 0.059 Uiso 1 1 calc R U . . .
H20F H 0.334180 0.760163 0.459588 0.059 Uiso 1 1 calc R U . . .
C21A C 0.3898(3) 0.5327(4) 0.4255(3) 0.0330(13) Uani 1 1 d . . . . .
H21D H 0.384626 0.487482 0.391026 0.050 Uiso 1 1 calc R U . . .
H21E H 0.375672 0.500812 0.453218 0.050 Uiso 1 1 calc R U . . .
H21F H 0.432743 0.549817 0.450750 0.050 Uiso 1 1 calc R U . . .
C22A C 0.2657(3) 0.6018(4) 0.3621(3) 0.0398(16) Uani 1 1 d . . . . .
H22C H 0.266155 0.529406 0.367519 0.048 Uiso 1 1 calc R U . . .
H22D H 0.249348 0.631621 0.388933 0.048 Uiso 1 1 calc R U . . .
C23A C 0.2250(3) 0.6266(5) 0.2939(3) 0.0421(16) Uani 1 1 d . . . . .
H23C H 0.190064 0.664263 0.291334 0.050 Uiso 1 1 calc R U . . .
H23D H 0.209157 0.564531 0.269795 0.050 Uiso 1 1 calc R U . . .
C24A C 0.1976(3) 0.7882(4) 0.2103(3) 0.0401(15) Uani 1 1 d . . . . .
H24D H 0.195975 0.835036 0.240943 0.060 Uiso 1 1 calc R U . . .
H24E H 0.159449 0.751238 0.189582 0.060 Uiso 1 1 calc R U . . .
H24F H 0.203559 0.824025 0.177784 0.060 Uiso 1 1 calc R U . . .
C25A C 0.2400(3) 0.6239(4) 0.1813(3) 0.0356(14) Uani 1 1 d . . . . .
H25D H 0.248209 0.659935 0.150322 0.053 Uiso 1 1 calc R U . . .
H25E H 0.196748 0.608256 0.162037 0.053 Uiso 1 1 calc R U . . .
H25F H 0.263643 0.562773 0.193474 0.053 Uiso 1 1 calc R U . . .
C26A C 0.4516(3) 0.8468(4) 0.2581(3) 0.0347(14) Uani 1 1 d . . . . .
H26D H 0.480487 0.805685 0.293202 0.052 Uiso 1 1 calc R U . . .
H26E H 0.464497 0.915833 0.266323 0.052 Uiso 1 1 calc R U . . .
H26F H 0.449995 0.825583 0.217774 0.052 Uiso 1 1 calc R U . . .
C27A C 0.3286(3) 0.8236(4) 0.1645(3) 0.0345(14) Uani 1 1 d . . . . .
H27D H 0.335739 0.759297 0.150461 0.052 Uiso 1 1 calc R U . . .
H27E H 0.339898 0.875952 0.143583 0.052 Uiso 1 1 calc R U . . .
H27F H 0.285624 0.829957 0.152870 0.052 Uiso 1 1 calc R U . . .
C28A C 0.3592(3) 0.9660(4) 0.2612(3) 0.0360(15) Uani 1 1 d . . . . .
H28C H 0.396344 0.998610 0.293846 0.043 Uiso 1 1 calc R U . . .
H28D H 0.345270 1.001188 0.220068 0.043 Uiso 1 1 calc R U . . .
C29A C 0.3088(3) 0.9678(4) 0.2824(3) 0.0379(15) Uani 1 1 d . . . . .
H29C H 0.269097 0.950563 0.245871 0.045 Uiso 1 1 calc R U . . .
H29D H 0.305769 1.034335 0.297749 0.045 Uiso 1 1 calc R U . . .
C30A C 0.3780(3) 0.9639(4) 0.4130(3) 0.0375(15) Uani 1 1 d . . . . .
H30D H 0.388120 0.934485 0.454637 0.056 Uiso 1 1 calc R U . . .
H30E H 0.355578 1.025403 0.407926 0.056 Uiso 1 1 calc R U . . .
H30F H 0.415309 0.977872 0.410637 0.056 Uiso 1 1 calc R U . . .
C31A C 0.2640(4) 0.8824(4) 0.3635(4) 0.0449(18) Uani 1 1 d . . . . .
H31D H 0.236966 0.826496 0.342831 0.067 Uiso 1 1 calc R U . . .
H31E H 0.241885 0.944100 0.346240 0.067 Uiso 1 1 calc R U . . .
H31F H 0.278189 0.879872 0.409774 0.067 Uiso 1 1 calc R U . . .

loop_
_atom_site_aniso_label
_atom_site_aniso_U_11
_atom_site_aniso_U_22
_atom_site_aniso_U_33
_atom_site_aniso_U_23
_atom_site_aniso_U_13
_atom_site_aniso_U_12
Ge1 0.0520(4) 0.0100(2) 0.0236(3) -0.00059(19) 0.0249(3) 0.0006(2)
Mn1 0.0497(6) 0.0091(3) 0.0227(4) -0.0001(3) 0.0235(4) 0.0012(3)
P1 0.0577(11) 0.0152(6) 0.0244(7) 0.0019(5) 0.0259(8) 0.0045(6)
N1 0.050(3) 0.0114(18) 0.028(2) -0.0005(17) 0.028(2) 0.0013(17)
C1 0.061(4) 0.011(2) 0.029(3) -0.001(2) 0.029(3) -0.001(2)
P2 0.0534(11) 0.0192(6) 0.0354(8) -0.0063(6) 0.0264(8) -0.0009(6)
N2 0.060(3) 0.0131(18) 0.021(2) 0.0013(16) 0.029(2) 0.0040(19)
C2 0.055(4) 0.013(2) 0.032(3) -0.001(2) 0.023(3) 0.002(2)
P3 0.0575(11) 0.0122(5) 0.0251(7) 0.0021(5) 0.0266(8) -0.0005(6)
C3 0.062(5) 0.022(3) 0.033(3) -0.003(2) 0.026(3) -0.005(3)
P4 0.0555(11) 0.0128(6) 0.0338(8) -0.0042(5) 0.0265(8) -0.0002(6)
C4 0.072(5) 0.023(3) 0.028(3) -0.003(2) 0.030(3) -0.006(3)
C5 0.070(5) 0.024(3) 0.036(3) -0.001(2) 0.038(4) 0.002(3)
C6 0.062(4) 0.019(2) 0.029(3) -0.002(2) 0.029(3) 0.000(2)
C7 0.052(4) 0.017(2) 0.035(3) 0.001(2) 0.030(3) 0.002(2)
C8 0.058(5) 0.020(3) 0.042(3) -0.004(2) 0.032(3) 0.000(3)
C9 0.067(5) 0.015(2) 0.053(4) -0.010(3) 0.042(4) -0.008(3)
C10 0.084(6) 0.011(2) 0.079(5) 0.002(3) 0.059(5) 0.001(3)
C11 0.079(5) 0.022(3) 0.055(4) 0.013(3) 0.048(4) 0.012(3)
C12 0.072(5) 0.019(2) 0.040(3) 0.003(2) 0.038(4) 0.006(3)
C13 0.053(4) 0.017(2) 0.025(3) 0.004(2) 0.027(3) 0.006(2)
C14 0.056(4) 0.017(2) 0.036(3) -0.008(2) 0.031(3) -0.007(2)
C15 0.061(4) 0.024(3) 0.043(4) -0.004(3) 0.033(4) -0.008(3)
C16 0.054(4) 0.029(3) 0.041(3) -0.011(3) 0.027(3) -0.002(3)
C17 0.059(4) 0.014(2) 0.035(3) -0.002(2) 0.031(3) 0.000(2)
C18 0.061(5) 0.026(3) 0.038(3) -0.002(3) 0.033(3) 0.003(3)
C19 0.061(4) 0.024(3) 0.040(4) 0.004(3) 0.031(4) 0.016(3)
C20 0.059(4) 0.025(3) 0.035(3) 0.008(2) 0.030(3) 0.001(3)
C21 0.082(6) 0.033(3) 0.032(3) 0.000(3) 0.032(4) 0.013(3)
C22 0.058(4) 0.023(3) 0.028(3) 0.006(2) 0.025(3) 0.010(2)
C23 0.062(5) 0.039(3) 0.030(3) 0.011(3) 0.023(3) 0.010(3)
C24 0.055(4) 0.027(3) 0.043(4) -0.013(3) 0.031(3) -0.005(3)
C25 0.060(5) 0.022(3) 0.047(4) 0.002(3) 0.030(4) 0.002(3)
C26 0.057(4) 0.016(2) 0.034(3) 0.006(2) 0.028(3) 0.006(2)
C27 0.073(5) 0.015(2) 0.042(3) 0.006(2) 0.044(4) 0.005(3)
C28 0.069(5) 0.017(2) 0.045(4) -0.001(2) 0.038(4) -0.001(3)
C29 0.075(5) 0.015(2) 0.049(4) -0.002(2) 0.039(4) 0.000(3)
C30 0.063(5) 0.020(2) 0.042(3) -0.009(2) 0.032(3) -0.002(3)
C31 0.075(6) 0.037(3) 0.043(4) -0.011(3) 0.031(4) 0.001(3)
Ge1A 0.0519(4) 0.0095(2) 0.0244(3) -0.00165(19) 0.0245(3) -0.0008(2)
Mn1A 0.0492(6) 0.0104(3) 0.0257(4) -0.0013(3) 0.0248(4) -0.0012(3)
P1A 0.0608(11) 0.0135(6) 0.0326(8) -0.0021(5) 0.0332(8) -0.0038(6)
N1A 0.052(3) 0.0112(18) 0.024(2) -0.0032(17) 0.022(2) 0.0031(18)
C1A 0.060(4) 0.010(2) 0.027(3) -0.0019(19) 0.027(3) 0.002(2)
P2A 0.0569(11) 0.0159(6) 0.0346(8) -0.0007(6) 0.0263(8) 0.0003(6)
N2A 0.059(3) 0.0071(17) 0.024(2) -0.0025(16) 0.027(2) -0.0033(18)
C2A 0.057(4) 0.014(2) 0.027(3) -0.003(2) 0.026(3) -0.001(2)
P3A 0.0604(11) 0.0114(6) 0.0279(7) 0.0007(5) 0.0276(8) 0.0018(6)
C3A 0.063(4) 0.017(2) 0.040(3) 0.003(2) 0.038(3) -0.002(2)
P4A 0.0583(11) 0.0119(6) 0.0309(8) -0.0010(5) 0.0291(8) 0.0017(6)
C4A 0.072(5) 0.016(2) 0.027(3) 0.000(2) 0.033(3) -0.002(2)
C5A 0.065(5) 0.019(2) 0.028(3) -0.003(2) 0.026(3) 0.002(3)
C6A 0.060(4) 0.014(2) 0.031(3) 0.000(2) 0.024(3) -0.001(2)
C7A 0.060(4) 0.010(2) 0.028(3) -0.001(2) 0.026(3) 0.000(2)
C8A 0.060(4) 0.017(2) 0.024(3) 0.000(2) 0.025(3) -0.004(2)
C9A 0.076(5) 0.021(3) 0.034(3) 0.001(2) 0.033(4) -0.011(3)
C10A 0.082(5) 0.011(2) 0.035(3) -0.002(2) 0.031(4) -0.006(3)
C11A 0.078(5) 0.015(2) 0.031(3) -0.004(2) 0.029(3) 0.005(3)
C12A 0.055(4) 0.016(2) 0.026(3) -0.002(2) 0.021(3) 0.003(2)
C13A 0.055(4) 0.011(2) 0.025(3) -0.001(2) 0.025(3) -0.001(2)
C14A 0.049(4) 0.016(2) 0.024(3) -0.002(2) 0.020(3) 0.007(2)
C15A 0.058(5) 0.028(3) 0.044(4) -0.008(3) 0.026(3) 0.006(3)
C16A 0.079(5) 0.015(2) 0.030(3) 0.004(2) 0.028(3) 0.006(3)
C17A 0.056(4) 0.014(2) 0.027(3) -0.009(2) 0.025(3) -0.008(2)
C18A 0.059(4) 0.021(2) 0.037(3) -0.007(2) 0.024(3) -0.011(3)
C19A 0.070(5) 0.017(2) 0.032(3) -0.006(2) 0.033(3) -0.002(3)
C20A 0.080(5) 0.020(3) 0.032(3) -0.001(2) 0.037(4) 0.005(3)
C21A 0.056(4) 0.021(2) 0.029(3) 0.001(2) 0.026(3) -0.003(3)
C22A 0.059(5) 0.031(3) 0.044(4) 0.000(3) 0.037(4) -0.006(3)
C23A 0.060(5) 0.032(3) 0.045(4) 0.004(3) 0.034(4) -0.006(3)
C24A 0.061(5) 0.017(2) 0.042(4) 0.000(2) 0.024(3) 0.004(3)
C25A 0.052(4) 0.021(3) 0.035(3) -0.005(2) 0.022(3) -0.003(3)
C26A 0.061(4) 0.022(3) 0.034(3) 0.006(2) 0.033(3) -0.003(3)
C27A 0.070(5) 0.014(2) 0.025(3) 0.001(2) 0.027(3) 0.001(2)
C28A 0.066(5) 0.007(2) 0.037(3) 0.002(2) 0.025(3) 0.004(2)
C29A 0.069(5) 0.014(2) 0.039(3) 0.003(2) 0.033(3) 0.004(3)
C30A 0.069(5) 0.017(2) 0.038(3) -0.007(2) 0.035(4) 0.003(3)
C31A 0.074(5) 0.026(3) 0.059(4) -0.006(3) 0.051(4) 0.001(3)

loop_
_atom_type_symbol
_atom_type_description
_atom_type_scat_dispersion_real
_atom_type_scat_dispersion_imag
_atom_type_scat_source
C C 0.0033 0.0016 'International Tables Vol C Tables 4.2.6.8 and 6.1.1.4'
H H 0.0000 0.0000 'International Tables Vol C Tables 4.2.6.8 and 6.1.1.4'
Ge Ge 0.1547 1.8001 'International Tables Vol C Tables 4.2.6.8 and 6.1.1.4'
Mn Mn 0.3368 0.7283 'International Tables Vol C Tables 4.2.6.8 and 6.1.1.4'
N N 0.0061 0.0033 'International Tables Vol C Tables 4.2.6.8 and 6.1.1.4'
P P 0.1023 0.0942 'International Tables Vol C Tables 4.2.6.8 and 6.1.1.4'

loop_
_geom_angle_atom_site_label_1
_geom_angle_atom_site_label_2
_geom_angle_atom_site_label_3
_geom_angle
_geom_angle_site_symmetry_1
_geom_angle_site_symmetry_3
_geom_angle_publ_flag
N1 Ge1 Mn1 97.06(13) . . ?
N1 Ge1 C1 98.5(2) . . ?
N1 Ge1 C7 99.3(2) . . ?
C1 Ge1 Mn1 126.99(15) . . ?
C1 Ge1 C7 93.5(2) . . ?
C7 Ge1 Mn1 133.08(18) . . ?
P1 Mn1 Ge1 94.94(5) . . ?
P1 Mn1 P3 175.54(7) . . ?
P1 Mn1 P4 93.51(7) . . ?
P2 Mn1 Ge1 89.84(6) . . ?
P2 Mn1 P1 85.89(7) . . ?
P2 Mn1 P3 97.64(7) . . ?
P2 Mn1 P4 90.46(7) . . ?
N2 Mn1 Ge1 79.95(11) . . ?
N2 Mn1 P1 83.29(13) . . ?
N2 Mn1 P2 164.39(12) . . ?
N2 Mn1 P3 93.76(13) . . ?
N2 Mn1 P4 101.37(12) . . ?
P3 Mn1 Ge1 87.81(5) . . ?
P3 Mn1 P4 83.77(6) . . ?
P4 Mn1 Ge1 171.54(6) . . ?
C20 P1 Mn1 122.1(2) . . ?
C20 P1 C22 101.7(3) . . ?
C21 P1 Mn1 120.5(2) . . ?
C21 P1 C20 94.8(3) . . ?
C21 P1 C22 101.2(3) . . ?
C22 P1 Mn1 112.7(2) . . ?
C13 N1 Ge1 115.7(4) . . ?
C13 N1 C14 118.4(5) . . ?
C14 N1 Ge1 125.5(3) . . ?
C2 C1 Ge1 122.3(4) . . ?
C2 C1 C6 116.3(5) . . ?
C6 C1 Ge1 121.4(5) . . ?
C23 P2 Mn1 110.6(2) . . ?
C24 P2 Mn1 122.1(2) . . ?
C24 P2 C23 100.7(3) . . ?
C25 P2 Mn1 128.3(2) . . ?
C25 P2 C23 97.0(3) . . ?
C25 P2 C24 92.7(3) . . ?
C13 N2 Mn1 123.3(4) . . ?
C13 N2 C17 113.0(5) . . ?
C17 N2 Mn1 123.7(4) . . ?
C1 C2 H2 119.2 . . ?
C3 C2 C1 121.5(6) . . ?
C3 C2 H2 119.2 . . ?
C26 P3 Mn1 122.10(19) . . ?
C26 P3 C27 100.5(3) . . ?
C26 P3 C28 98.9(3) . . ?
C27 P3 Mn1 119.8(2) . . ?
C28 P3 Mn1 112.4(2) . . ?
C28 P3 C27 98.8(3) . . ?
C2 C3 H3 119.8 . . ?
C2 C3 C4 120.5(7) . . ?
C4 C3 H3 119.8 . . ?
C29 P4 Mn1 108.3(2) . . ?
C30 P4 Mn1 128.7(2) . . ?
C30 P4 C29 96.1(3) . . ?
C31 P4 Mn1 124.4(2) . . ?
C31 P4 C29 99.3(3) . . ?
C31 P4 C30 93.5(3) . . ?
C3 C4 H4 120.4 . . ?
C5 C4 C3 119.2(6) . . ?
C5 C4 H4 120.4 . . ?
C4 C5 H5 120.2 . . ?
C4 C5 C6 119.7(6) . . ?
C6 C5 H5 120.2 . . ?
C1 C6 H6 118.6 . . ?
C5 C6 C1 122.8(7) . . ?
C5 C6 H6 118.6 . . ?
C8 C7 Ge1 121.1(5) . . ?
C12 C7 Ge1 122.7(4) . . ?
C12 C7 C8 116.1(5) . . ?
C7 C8 H8 119.1 . . ?
C9 C8 C7 121.8(6) . . ?
C9 C8 H8 119.1 . . ?
C8 C9 H9 119.6 . . ?
C10 C9 C8 120.7(6) . . ?
C10 C9 H9 119.6 . . ?
C9 C10 H10 120.5 . . ?
C9 C10 C11 118.9(5) . . ?
C11 C10 H10 120.5 . . ?
C10 C11 H11 120.2 . . ?
C12 C11 C10 119.7(7) . . ?
C12 C11 H11 120.2 . . ?
C7 C12 C11 122.7(6) . . ?
C7 C12 H12 118.6 . . ?
C11 C12 H12 118.6 . . ?
N1 C13 H13 118.1 . . ?
N2 C13 N1 123.8(6) . . ?
N2 C13 H13 118.1 . . ?
N1 C14 H14 107.0 . . ?
N1 C14 C15 112.4(5) . . ?
N1 C14 C16 113.2(5) . . ?
C15 C14 H14 107.0 . . ?
C16 C14 H14 107.0 . . ?
C16 C14 C15 109.9(5) . . ?
C14 C15 H15A 109.5 . . ?
C14 C15 H15B 109.5 . . ?
C14 C15 H15C 109.5 . . ?
H15A C15 H15B 109.5 . . ?
H15A C15 H15C 109.5 . . ?
H15B C15 H15C 109.5 . . ?
C14 C16 H16A 109.5 . . ?
C14 C16 H16B 109.5 . . ?
C14 C16 H16C 109.5 . . ?
H16A C16 H16B 109.5 . . ?
H16A C16 H16C 109.5 . . ?
H16B C16 H16C 109.5 . . ?
N2 C17 H17 106.7 . . ?
N2 C17 C18 116.2(4) . . ?
N2 C17 C19 110.7(5) . . ?
C18 C17 H17 106.7 . . ?
C19 C17 H17 106.7 . . ?
C19 C17 C18 109.4(6) . . ?
C17 C18 H18A 109.5 . . ?
C17 C18 H18B 109.5 . . ?
C17 C18 H18C 109.5 . . ?
H18A C18 H18B 109.5 . . ?
H18A C18 H18C 109.5 . . ?
H18B C18 H18C 109.5 . . ?
C17 C19 H19A 109.5 . . ?
C17 C19 H19B 109.5 . . ?
C17 C19 H19C 109.5 . . ?
H19A C19 H19B 109.5 . . ?
H19A C19 H19C 109.5 . . ?
H19B C19 H19C 109.5 . . ?
P1 C20 H20A 109.5 . . ?
P1 C20 H20B 109.5 . . ?
P1 C20 H20C 109.5 . . ?
H20A C20 H20B 109.5 . . ?
H20A C20 H20C 109.5 . . ?
H20B C20 H20C 109.5 . . ?
P1 C21 H21A 109.5 . . ?
P1 C21 H21B 109.5 . . ?
P1 C21 H21C 109.5 . . ?
H21A C21 H21B 109.5 . . ?
H21A C21 H21C 109.5 . . ?
H21B C21 H21C 109.5 . . ?
P1 C22 H22A 109.5 . . ?
P1 C22 H22B 109.5 . . ?
H22A C22 H22B 108.1 . . ?
C23 C22 P1 110.8(4) . . ?
C23 C22 H22A 109.5 . . ?
C23 C22 H22B 109.5 . . ?
P2 C23 H23A 109.0 . . ?
P2 C23 H23B 109.0 . . ?
C22 C23 P2 113.1(5) . . ?
C22 C23 H23A 109.0 . . ?
C22 C23 H23B 109.0 . . ?
H23A C23 H23B 107.8 . . ?
P2 C24 H24A 109.5 . . ?
P2 C24 H24B 109.5 . . ?
P2 C24 H24C 109.5 . . ?
H24A C24 H24B 109.5 . . ?
H24A C24 H24C 109.5 . . ?
H24B C24 H24C 109.5 . . ?
P2 C25 H25A 109.5 . . ?
P2 C25 H25B 109.5 . . ?
P2 C25 H25C 109.5 . . ?
H25A C25 H25B 109.5 . . ?
H25A C25 H25C 109.5 . . ?
H25B C25 H25C 109.5 . . ?
P3 C26 H26A 109.5 . . ?
P3 C26 H26B 109.5 . . ?
P3 C26 H26C 109.5 . . ?
H26A C26 H26B 109.5 . . ?
H26A C26 H26C 109.5 . . ?
H26B C26 H26C 109.5 . . ?
P3 C27 H27A 109.5 . . ?
P3 C27 H27B 109.5 . . ?
P3 C27 H27C 109.5 . . ?
H27A C27 H27B 109.5 . . ?
H27A C27 H27C 109.5 . . ?
H27B C27 H27C 109.5 . . ?
P3 C28 H28A 110.3 . . ?
P3 C28 H28B 110.3 . . ?
H28A C28 H28B 108.6 . . ?
C29 C28 P3 107.0(4) . . ?
C29 C28 H28A 110.3 . . ?
C29 C28 H28B 110.3 . . ?
P4 C29 H29A 110.1 . . ?
P4 C29 H29B 110.1 . . ?
C28 C29 P4 107.9(4) . . ?
C28 C29 H29A 110.1 . . ?
C28 C29 H29B 110.1 . . ?
H29A C29 H29B 108.4 . . ?
P4 C30 H30A 109.5 . . ?
P4 C30 H30B 109.5 . . ?
P4 C30 H30C 109.5 . . ?
H30A C30 H30B 109.5 . . ?
H30A C30 H30C 109.5 . . ?
H30B C30 H30C 109.5 . . ?
P4 C31 H31A 109.5 . . ?
P4 C31 H31B 109.5 . . ?
P4 C31 H31C 109.5 . . ?
H31A C31 H31B 109.5 . . ?
H31A C31 H31C 109.5 . . ?
H31B C31 H31C 109.5 . . ?
N1A Ge1A Mn1A 98.32(13) . . ?
N1A Ge1A C1A 96.4(2) . . ?
N1A Ge1A C7A 100.9(2) . . ?
C1A Ge1A Mn1A 127.45(14) . . ?
C1A Ge1A C7A 95.2(2) . . ?
C7A Ge1A Mn1A 130.37(17) . . ?
P1A Mn1A Ge1A 95.70(5) . . ?
P1A Mn1A P4A 92.68(6) . . ?
P2A Mn1A Ge1A 90.40(6) . . ?
P2A Mn1A P1A 85.24(8) . . ?
P2A Mn1A P3A 98.40(8) . . ?
P2A Mn1A P4A 90.25(7) . . ?
N2A Mn1A Ge1A 79.77(11) . . ?
N2A Mn1A P1A 83.24(13) . . ?
N2A Mn1A P2A 164.01(12) . . ?
N2A Mn1A P3A 93.77(13) . . ?
N2A Mn1A P4A 101.32(12) . . ?
P3A Mn1A Ge1A 87.47(5) . . ?
P3A Mn1A P1A 175.18(7) . . ?
P3A Mn1A P4A 84.18(6) . . ?
P4A Mn1A Ge1A 171.62(5) . . ?
C20A P1A Mn1A 120.93(19) . . ?
C20A P1A C21A 95.7(3) . . ?
C20A P1A C22A 98.8(3) . . ?
C21A P1A Mn1A 121.3(2) . . ?
C21A P1A C22A 102.1(3) . . ?
C22A P1A Mn1A 114.0(2) . . ?
C13A N1A Ge1A 114.3(4) . . ?
C13A N1A C14A 119.1(5) . . ?
C14A N1A Ge1A 126.5(3) . . ?
C2A C1A Ge1A 122.4(4) . . ?
C6A C1A Ge1A 121.2(5) . . ?
C6A C1A C2A 116.3(5) . . ?
C23A P2A Mn1A 112.8(2) . . ?
C24A P2A Mn1A 128.2(2) . . ?
C24A P2A C23A 96.7(3) . . ?
C25A P2A Mn1A 120.9(2) . . ?
C25A P2A C23A 99.4(3) . . ?
C25A P2A C24A 93.0(3) . . ?
C13A N2A Mn1A 123.3(4) . . ?
C13A N2A C17A 112.2(5) . . ?
C17A N2A Mn1A 124.5(4) . . ?
C1A C2A H2A 118.7 . . ?
C3A C2A C1A 122.6(6) . . ?
C3A C2A H2A 118.7 . . ?
C26A P3A Mn1A 122.0(2) . . ?
C26A P3A C28A 99.8(3) . . ?
C27A P3A Mn1A 120.6(2) . . ?
C27A P3A C26A 99.7(3) . . ?
C27A P3A C28A 98.6(3) . . ?
C28A P3A Mn1A 111.9(2) . . ?
C2A C3A H3A 120.5 . . ?
C4A C3A C2A 118.9(6) . . ?
C4A C3A H3A 120.5 . . ?
C29A P4A Mn1A 108.43(19) . . ?
C29A P4A C30A 94.8(3) . . ?
C29A P4A C31A 101.9(3) . . ?
C30A P4A Mn1A 128.7(2) . . ?
C31A P4A Mn1A 122.2(2) . . ?
C31A P4A C30A 95.2(3) . . ?
C3A C4A H4A 120.0 . . ?
C5A C4A C3A 119.9(5) . . ?
C5A C4A H4A 120.0 . . ?
C4A C5A H5A 119.8 . . ?
C4A C5A C6A 120.5(6) . . ?
C6A C5A H5A 119.8 . . ?
C1A C6A C5A 121.7(6) . . ?
C1A C6A H6A 119.1 . . ?
C5A C6A H6A 119.1 . . ?
C8A C7A Ge1A 121.6(4) . . ?
C8A C7A C12A 117.6(5) . . ?
C12A C7A Ge1A 120.8(4) . . ?
C7A C8A H8A 118.9 . . ?
C7A C8A C9A 122.2(6) . . ?
C9A C8A H8A 118.9 . . ?
C8A C9A H9A 120.4 . . ?
C8A C9A C10A 119.1(6) . . ?
C10A C9A H9A 120.4 . . ?
C9A C10A H10A 120.3 . . ?
C11A C10A C9A 119.5(5) . . ?
C11A C10A H10A 120.3 . . ?
C10A C11A H11A 119.6 . . ?
C10A C11A C12A 120.7(6) . . ?
C12A C11A H11A 119.6 . . ?
C7A C12A H12A 119.7 . . ?
C11A C12A C7A 120.6(6) . . ?
C11A C12A H12A 119.7 . . ?
N1A C13A H13A 118.0 . . ?
N2A C13A N1A 124.1(6) . . ?
N2A C13A H13A 118.0 . . ?
N1A C14A H14A 106.5 . . ?
N1A C14A C15A 114.5(5) . . ?
N1A C14A C16A 111.1(5) . . ?
C15A C14A H14A 106.5 . . ?
C15A C14A C16A 111.1(5) . . ?
C16A C14A H14A 106.5 . . ?
C14A C15A H15D 109.5 . . ?
C14A C15A H15E 109.5 . . ?
C14A C15A H15F 109.5 . . ?
H15D C15A H15E 109.5 . . ?
H15D C15A H15F 109.5 . . ?
H15E C15A H15F 109.5 . . ?
C14A C16A H16D 109.5 . . ?
C14A C16A H16E 109.5 . . ?
C14A C16A H16F 109.5 . . ?
H16D C16A H16E 109.5 . . ?
H16D C16A H16F 109.5 . . ?
H16E C16A H16F 109.5 . . ?
N2A C17A H17A 106.6 . . ?
N2A C17A C18A 111.1(4) . . ?
N2A C17A C19A 115.8(4) . . ?
C18A C17A H17A 106.6 . . ?
C19A C17A H17A 106.6 . . ?
C19A C17A C18A 109.8(5) . . ?
C17A C18A H18D 109.5 . . ?
C17A C18A H18E 109.5 . . ?
C17A C18A H18F 109.5 . . ?
H18D C18A H18E 109.5 . . ?
H18D C18A H18F 109.5 . . ?
H18E C18A H18F 109.5 . . ?
C17A C19A H19D 109.5 . . ?
C17A C19A H19E 109.5 . . ?
C17A C19A H19F 109.5 . . ?
H19D C19A H19E 109.5 . . ?
H19D C19A H19F 109.5 . . ?
H19E C19A H19F 109.5 . . ?
P1A C20A H20D 109.5 . . ?
P1A C20A H20E 109.5 . . ?
P1A C20A H20F 109.5 . . ?
H20D C20A H20E 109.5 . . ?
H20D C20A H20F 109.5 . . ?
H20E C20A H20F 109.5 . . ?
P1A C21A H21D 109.5 . . ?
P1A C21A H21E 109.5 . . ?
P1A C21A H21F 109.5 . . ?
H21D C21A H21E 109.5 . . ?
H21D C21A H21F 109.5 . . ?
H21E C21A H21F 109.5 . . ?
P1A C22A H22C 109.0 . . ?
P1A C22A H22D 109.0 . . ?
H22C C22A H22D 107.8 . . ?
C23A C22A P1A 112.8(4) . . ?
C23A C22A H22C 109.0 . . ?
C23A C22A H22D 109.0 . . ?
P2A C23A H23C 108.5 . . ?
P2A C23A H23D 108.5 . . ?
C22A C23A P2A 115.0(5) . . ?
C22A C23A H23C 108.5 . . ?
C22A C23A H23D 108.5 . . ?
H23C C23A H23D 107.5 . . ?
P2A C24A H24D 109.5 . . ?
P2A C24A H24E 109.5 . . ?
P2A C24A H24F 109.5 . . ?
H24D C24A H24E 109.5 . . ?
H24D C24A H24F 109.5 . . ?
H24E C24A H24F 109.5 . . ?
P2A C25A H25D 109.5 . . ?
P2A C25A H25E 109.5 . . ?
P2A C25A H25F 109.5 . . ?
H25D C25A H25E 109.5 . . ?
H25D C25A H25F 109.5 . . ?
H25E C25A H25F 109.5 . . ?
P3A C26A H26D 109.5 . . ?
P3A C26A H26E 109.5 . . ?
P3A C26A H26F 109.5 . . ?
H26D C26A H26E 109.5 . . ?
H26D C26A H26F 109.5 . . ?
H26E C26A H26F 109.5 . . ?
P3A C27A H27D 109.5 . . ?
P3A C27A H27E 109.5 . . ?
P3A C27A H27F 109.5 . . ?
H27D C27A H27E 109.5 . . ?
H27D C27A H27F 109.5 . . ?
H27E C27A H27F 109.5 . . ?
P3A C28A H28C 110.2 . . ?
P3A C28A H28D 110.2 . . ?
H28C C28A H28D 108.5 . . ?
C29A C28A P3A 107.4(4) . . ?
C29A C28A H28C 110.2 . . ?
C29A C28A H28D 110.2 . . ?
P4A C29A H29C 110.2 . . ?
P4A C29A H29D 110.2 . . ?
C28A C29A P4A 107.5(4) . . ?
C28A C29A H29C 110.2 . . ?
C28A C29A H29D 110.2 . . ?
H29C C29A H29D 108.5 . . ?
P4A C30A H30D 109.5 . . ?
P4A C30A H30E 109.5 . . ?
P4A C30A H30F 109.5 . . ?
H30D C30A H30E 109.5 . . ?
H30D C30A H30F 109.5 . . ?
H30E C30A H30F 109.5 . . ?
P4A C31A H31D 109.5 . . ?
P4A C31A H31E 109.5 . . ?
P4A C31A H31F 109.5 . . ?
H31D C31A H31E 109.5 . . ?
H31D C31A H31F 109.5 . . ?
H31E C31A H31F 109.5 . . ?

loop_
_geom_bond_atom_site_label_1
_geom_bond_atom_site_label_2
_geom_bond_distance
_geom_bond_site_symmetry_2
_geom_bond_publ_flag
Ge1 Mn1 2.4616(11) . ?
Ge1 N1 1.947(5) . ?
Ge1 C1 2.007(6) . ?
Ge1 C7 2.033(5) . ?
Mn1 P1 2.2424(17) . ?
Mn1 P2 2.221(3) . ?
Mn1 N2 2.179(6) . ?
Mn1 P3 2.2480(16) . ?
Mn1 P4 2.2599(17) . ?
P1 C20 1.850(6) . ?
P1 C21 1.850(6) . ?
P1 C22 1.856(7) . ?
N1 C13 1.347(6) . ?
N1 C14 1.476(7) . ?
C1 C2 1.396(9) . ?
C1 C6 1.408(9) . ?
P2 C23 1.869(6) . ?
P2 C24 1.855(6) . ?
P2 C25 1.849(7) . ?
N2 C13 1.299(8) . ?
N2 C17 1.495(7) . ?
C2 H2 0.9500 . ?
C2 C3 1.391(8) . ?
P3 C26 1.845(7) . ?
P3 C27 1.868(6) . ?
P3 C28 1.856(5) . ?
C3 H3 0.9500 . ?
C3 C4 1.403(10) . ?
P4 C29 1.877(6) . ?
P4 C30 1.871(6) . ?
P4 C31 1.831(8) . ?
C4 H4 0.9500 . ?
C4 C5 1.376(10) . ?
C5 H5 0.9500 . ?
C5 C6 1.388(8) . ?
C6 H6 0.9500 . ?
C7 C8 1.403(8) . ?
C7 C12 1.386(9) . ?
C8 H8 0.9500 . ?
C8 C9 1.388(7) . ?
C9 H9 0.9500 . ?
C9 C10 1.374(10) . ?
C10 H10 0.9500 . ?
C10 C11 1.393(11) . ?
C11 H11 0.9500 . ?
C11 C12 1.391(8) . ?
C12 H12 0.9500 . ?
C13 H13 0.9500 . ?
C14 H14 1.0000 . ?
C14 C15 1.532(8) . ?
C14 C16 1.518(10) . ?
C15 H15A 0.9800 . ?
C15 H15B 0.9800 . ?
C15 H15C 0.9800 . ?
C16 H16A 0.9800 . ?
C16 H16B 0.9800 . ?
C16 H16C 0.9800 . ?
C17 H17 1.0000 . ?
C17 C18 1.547(8) . ?
C17 C19 1.531(8) . ?
C18 H18A 0.9800 . ?
C18 H18B 0.9800 . ?
C18 H18C 0.9800 . ?
C19 H19A 0.9800 . ?
C19 H19B 0.9800 . ?
C19 H19C 0.9800 . ?
C20 H20A 0.9800 . ?
C20 H20B 0.9800 . ?
C20 H20C 0.9800 . ?
C21 H21A 0.9800 . ?
C21 H21B 0.9800 . ?
C21 H21C 0.9800 . ?
C22 H22A 0.9900 . ?
C22 H22B 0.9900 . ?
C22 C23 1.534(9) . ?
C23 H23A 0.9900 . ?
C23 H23B 0.9900 . ?
C24 H24A 0.9800 . ?
C24 H24B 0.9800 . ?
C24 H24C 0.9800 . ?
C25 H25A 0.9800 . ?
C25 H25B 0.9800 . ?
C25 H25C 0.9800 . ?
C26 H26A 0.9800 . ?
C26 H26B 0.9800 . ?
C26 H26C 0.9800 . ?
C27 H27A 0.9800 . ?
C27 H27B 0.9800 . ?
C27 H27C 0.9800 . ?
C28 H28A 0.9900 . ?
C28 H28B 0.9900 . ?
C28 C29 1.534(10) . ?
C29 H29A 0.9900 . ?
C29 H29B 0.9900 . ?
C30 H30A 0.9800 . ?
C30 H30B 0.9800 . ?
C30 H30C 0.9800 . ?
C31 H31A 0.9800 . ?
C31 H31B 0.9800 . ?
C31 H31C 0.9800 . ?
Ge1A Mn1A 2.4580(11) . ?
Ge1A N1A 1.923(5) . ?
Ge1A C1A 2.028(5) . ?
Ge1A C7A 2.035(5) . ?
Mn1A P1A 2.2459(16) . ?
Mn1A P2A 2.207(3) . ?
Mn1A N2A 2.153(6) . ?
Mn1A P3A 2.2450(17) . ?
Mn1A P4A 2.2533(16) . ?
P1A C20A 1.844(6) . ?
P1A C21A 1.851(6) . ?
P1A C22A 1.869(7) . ?
N1A C13A 1.364(6) . ?
N1A C14A 1.468(7) . ?
C1A C2A 1.418(9) . ?
C1A C6A 1.375(9) . ?
P2A C23A 1.903(6) . ?
P2A C24A 1.865(7) . ?
P2A C25A 1.849(6) . ?
N2A C13A 1.318(7) . ?
N2A C17A 1.488(7) . ?
C2A H2A 0.9500 . ?
C2A C3A 1.399(8) . ?
P3A C26A 1.861(7) . ?
P3A C27A 1.849(6) . ?
P3A C28A 1.864(5) . ?
C3A H3A 0.9500 . ?
C3A C4A 1.380(9) . ?
P4A C29A 1.856(6) . ?
P4A C30A 1.869(6) . ?
P4A C31A 1.859(7) . ?
C4A H4A 0.9500 . ?
C4A C5A 1.380(10) . ?
C5A H5A 0.9500 . ?
C5A C6A 1.408(8) . ?
C6A H6A 0.9500 . ?
C7A C8A 1.390(8) . ?
C7A C12A 1.404(8) . ?
C8A H8A 0.9500 . ?
C8A C9A 1.392(7) . ?
C9A H9A 0.9500 . ?
C9A C10A 1.402(9) . ?
C10A H10A 0.9500 . ?
C10A C11A 1.381(9) . ?
C11A H11A 0.9500 . ?
C11A C12A 1.394(7) . ?
C12A H12A 0.9500 . ?
C13A H13A 0.9500 . ?
C14A H14A 1.0000 . ?
C14A C15A 1.514(10) . ?
C14A C16A 1.536(8) . ?
C15A H15D 0.9800 . ?
C15A H15E 0.9800 . ?
C15A H15F 0.9800 . ?
C16A H16D 0.9800 . ?
C16A H16E 0.9800 . ?
C16A H16F 0.9800 . ?
C17A H17A 1.0000 . ?
C17A C18A 1.535(8) . ?
C17A C19A 1.520(9) . ?
C18A H18D 0.9800 . ?
C18A H18E 0.9800 . ?
C18A H18F 0.9800 . ?
C19A H19D 0.9800 . ?
C19A H19E 0.9800 . ?
C19A H19F 0.9800 . ?
C20A H20D 0.9800 . ?
C20A H20E 0.9800 . ?
C20A H20F 0.9800 . ?
C21A H21D 0.9800 . ?
C21A H21E 0.9800 . ?
C21A H21F 0.9800 . ?
C22A H22C 0.9900 . ?
C22A H22D 0.9900 . ?
C22A C23A 1.485(10) . ?
C23A H23C 0.9900 . ?
C23A H23D 0.9900 . ?
C24A H24D 0.9800 . ?
C24A H24E 0.9800 . ?
C24A H24F 0.9800 . ?
C25A H25D 0.9800 . ?
C25A H25E 0.9800 . ?
C25A H25F 0.9800 . ?
C26A H26D 0.9800 . ?
C26A H26E 0.9800 . ?
C26A H26F 0.9800 . ?
C27A H27D 0.9800 . ?
C27A H27E 0.9800 . ?
C27A H27F 0.9800 . ?
C28A H28C 0.9900 . ?
C28A H28D 0.9900 . ?
C28A C29A 1.560(9) . ?
C29A H29C 0.9900 . ?
C29A H29D 0.9900 . ?
C30A H30D 0.9800 . ?
C30A H30E 0.9800 . ?
C30A H30F 0.9800 . ?
C31A H31D 0.9800 . ?
C31A H31E 0.9800 . ?
C31A H31F 0.9800 . ?

loop_
_geom_torsion_atom_site_label_1
_geom_torsion_atom_site_label_2
_geom_torsion_atom_site_label_3
_geom_torsion_atom_site_label_4
_geom_torsion
_geom_torsion_site_symmetry_1
_geom_torsion_site_symmetry_2
_geom_torsion_site_symmetry_3
_geom_torsion_site_symmetry_4
_geom_torsion_publ_flag
Ge1 N1 C13 N2 0.0(7) . . . . ?
Ge1 N1 C14 C15 -91.7(5) . . . . ?
Ge1 N1 C14 C16 143.1(4) . . . . ?
Ge1 C1 C2 C3 -179.8(4) . . . . ?
Ge1 C1 C6 C5 -179.8(4) . . . . ?
Ge1 C7 C8 C9 173.2(5) . . . . ?
Ge1 C7 C12 C11 -173.9(5) . . . . ?
Mn1 P1 C22 C23 -17.6(5) . . . . ?
Mn1 P2 C23 C22 -27.3(5) . . . . ?
Mn1 N2 C13 N1 4.3(7) . . . . ?
Mn1 N2 C17 C18 138.4(5) . . . . ?
Mn1 N2 C17 C19 -96.0(6) . . . . ?
Mn1 P3 C28 C29 -31.8(5) . . . . ?
Mn1 P4 C29 C28 -45.3(5) . . . . ?
P1 C22 C23 P2 27.7(6) . . . . ?
C1 C2 C3 C4 -0.1(8) . . . . ?
C2 C1 C6 C5 0.0(8) . . . . ?
C2 C3 C4 C5 -0.7(9) . . . . ?
P3 C28 C29 P4 47.0(5) . . . . ?
C3 C4 C5 C6 1.0(8) . . . . ?
C4 C5 C6 C1 -0.7(9) . . . . ?
C6 C1 C2 C3 0.4(8) . . . . ?
C7 C8 C9 C10 1.3(10) . . . . ?
C8 C7 C12 C11 1.9(10) . . . . ?
C8 C9 C10 C11 0.9(10) . . . . ?
C9 C10 C11 C12 -1.7(10) . . . . ?
C10 C11 C12 C7 0.2(10) . . . . ?
C12 C7 C8 C9 -2.7(9) . . . . ?
C13 N1 C14 C15 80.9(6) . . . . ?
C13 N1 C14 C16 -44.3(7) . . . . ?
C13 N2 C17 C18 -38.4(7) . . . . ?
C13 N2 C17 C19 87.2(6) . . . . ?
C14 N1 C13 N2 -173.3(5) . . . . ?
C17 N2 C13 N1 -178.9(5) . . . . ?
C20 P1 C22 C23 -150.1(4) . . . . ?
C21 P1 C22 C23 112.5(5) . . . . ?
C24 P2 C23 C22 103.1(5) . . . . ?
C25 P2 C23 C22 -162.9(5) . . . . ?
C26 P3 C28 C29 -162.1(5) . . . . ?
C27 P3 C28 C29 95.7(5) . . . . ?
C30 P4 C29 C28 88.9(5) . . . . ?
C31 P4 C29 C28 -176.5(4) . . . . ?
Ge1A N1A C13A N2A 0.0(7) . . . . ?
Ge1A N1A C14A C15A 143.4(4) . . . . ?
Ge1A N1A C14A C16A -89.7(5) . . . . ?
Ge1A C1A C2A C3A -176.9(4) . . . . ?
Ge1A C1A C6A C5A 177.2(4) . . . . ?
Ge1A C7A C8A C9A -177.6(5) . . . . ?
Ge1A C7A C12A C11A 174.9(5) . . . . ?
Mn1A P1A C22A C23A 4.8(5) . . . . ?
Mn1A N2A C13A N1A 5.1(7) . . . . ?
Mn1A N2A C17A C18A -97.8(5) . . . . ?
Mn1A N2A C17A C19A 136.1(4) . . . . ?
Mn1A P3A C28A C29A -29.2(5) . . . . ?
Mn1A P4A C29A C28A -46.6(4) . . . . ?
P1A C22A C23A P2A -2.4(6) . . . . ?
C1A C2A C3A C4A -0.9(8) . . . . ?
C2A C1A C6A C5A -1.4(8) . . . . ?
C2A C3A C4A C5A -0.4(8) . . . . ?
P3A C28A C29A P4A 46.3(5) . . . . ?
C3A C4A C5A C6A 0.7(8) . . . . ?
C4A C5A C6A C1A 0.3(8) . . . . ?
C6A C1A C2A C3A 1.7(8) . . . . ?
C7A C8A C9A C10A 3.3(10) . . . . ?
C8A C7A C12A C11A -2.7(9) . . . . ?
C8A C9A C10A C11A -3.7(10) . . . . ?
C9A C10A C11A C12A 1.0(10) . . . . ?
C10A C11A C12A C7A 2.2(10) . . . . ?
C12A C7A C8A C9A -0.1(9) . . . . ?
C13A N1A C14A C15A -41.6(7) . . . . ?
C13A N1A C14A C16A 85.2(6) . . . . ?
C13A N2A C17A C18A 84.9(6) . . . . ?
C13A N2A C17A C19A -41.2(7) . . . . ?
C14A N1A C13A N2A -175.5(5) . . . . ?
C17A N2A C13A N1A -177.6(5) . . . . ?
C20A P1A C22A C23A 134.4(5) . . . . ?
C21A P1A C22A C23A -127.8(5) . . . . ?
C26A P3A C28A C29A -159.7(4) . . . . ?
C27A P3A C28A C29A 98.8(5) . . . . ?
C30A P4A C29A C28A 87.0(4) . . . . ?
C31A P4A C29A C28A -176.7(4) . . . . ?

loop_
_twin_individual_id
_twin_individual_mass_fraction_refined
1 0.5950(11)
2 0.4050(11)
